data_4317697
loop_
_publ_author_name
'Pierre Braunstein'
'Claudia Graiff'
'Chiara Massera'
'Giovanni Predieri'
'Jacky Ros\'e'
'Antonio Tiripicchio'

_publ_contact_author
;
 Prof. Antonio Tiripicchio
 Dipartimento di Chimica Generale e Inorganica,
 Chimica Analitica, Chimica Fisica,
 Centro di studio per la Strutturistica Diffrattometrica del CNR
 Parco Area delle Scienze 43100 Parma, Italy
;
_publ_contact_author_email TIRI@IPRUNIV.CCE.UNIPR.IT
_publ_section_title
;
 Reactivity of the Heterometallic Clusters [HMCo3(CO)12] and
 [Et4N][MCo3(CO)12] (M = Fe, Ru) toward Phosphine Selenides, Including
 Selenium Transfer. Crystal Structures of [HRuCo3(CO)7(\m-CO)3(\m-dppy)],
 [MCo2(\m3-Se)(CO)7(\m-dppy)], and [RuCo2(\m3-Se)(CO)7(\m-dppm)] [dppy =
 Ph2(2-C5H4N)P, dppm = Ph2PCH2PPh2]
;
_journal_name_full 'Inorganic Chemistry'
_journal_page_first 1372
_journal_page_last 1382
_journal_paper_doi 10.1021/ic010824x
_journal_volume 41
_journal_year 2002
_chemical_formula_sum 'C24 H14 Co2 N O7 P Ru Se'
_chemical_formula_weight 757.22
_chemical_name_systematic
;
?
;
_space_group_IT_number 14
_symmetry_cell_setting monoclinic
_symmetry_space_group_name_Hall '-P 2ybc'
_symmetry_space_group_name_H-M 'P 1 21/c 1'
_atom_sites_solution_hydrogens geom
_atom_sites_solution_primary direct
_atom_sites_solution_secondary difmap
_audit_creation_method SHELXL-97
_cell_angle_alpha 90.00
_cell_angle_beta 116.27(6)
_cell_angle_gamma 90.00
_cell_formula_units_Z 4
_cell_length_a 12.148(4)
_cell_length_b 21.466(5)
_cell_length_c 11.400(4)
_cell_measurement_reflns_used 24
_cell_measurement_temperature 293(2)
_cell_volume 2666(2)
_computing_structure_refinement 'SHELXL-97 (Sheldrick, 1997)'
_computing_structure_solution 'SHELXS-97 (Sheldrick, 1990)'
_diffrn_ambient_temperature 293(2)
_diffrn_measured_fraction_theta_full 0.965
_diffrn_measured_fraction_theta_max 0.965
_diffrn_measurement_device_type 'Philips PW1100'
_diffrn_measurement_method '\q/2\q scans'
_diffrn_radiation_monochromator graphite
_diffrn_radiation_source 'fine-focus sealed tube'
_diffrn_radiation_type MoK\a
_diffrn_radiation_wavelength 0.71073
_diffrn_reflns_av_R_equivalents 0.0568
_diffrn_reflns_av_sigmaI/netI 0.1556
_diffrn_reflns_limit_h_max 15
_diffrn_reflns_limit_h_min 0
_diffrn_reflns_limit_k_max 27
_diffrn_reflns_limit_k_min 0
_diffrn_reflns_limit_l_max 13
_diffrn_reflns_limit_l_min -14
_diffrn_reflns_number 6045
_diffrn_reflns_theta_full 27.03
_diffrn_reflns_theta_max 27.03
_diffrn_reflns_theta_min 3.41
_diffrn_standards_interval_count 100
_diffrn_standards_number 1
_exptl_absorpt_coefficient_mu 3.258
_exptl_absorpt_correction_T_max 1
_exptl_absorpt_correction_T_min 0.4916
_exptl_absorpt_correction_type empirical
_exptl_crystal_colour green
_exptl_crystal_density_diffrn 1.887
_exptl_crystal_density_method 'not measured'
_exptl_crystal_description prismatic
_exptl_crystal_F_000 1472
_exptl_crystal_size_max 0.33
_exptl_crystal_size_mid 0.20
_exptl_crystal_size_min 0.19
_refine_diff_density_max 0.673
_refine_diff_density_min -0.832
_refine_diff_density_rms 0.116
_refine_ls_extinction_method none
_refine_ls_goodness_of_fit_ref 0.808
_refine_ls_hydrogen_treatment mixed
_refine_ls_matrix_type full
_refine_ls_number_parameters 337
_refine_ls_number_reflns 5786
_refine_ls_number_restraints 0
_refine_ls_restrained_S_all 0.808
_refine_ls_R_factor_all 0.1425
_refine_ls_R_factor_gt 0.0444
_refine_ls_shift/su_max 0.043
_refine_ls_shift/su_mean 0.006
_refine_ls_structure_factor_coef Fsqd
_refine_ls_weighting_details 'w=1/[\s^2^(Fo^2^)+(0.0350P)^2^+0.0000P] where P=(Fo^2^+2Fc^2^)/3'
_refine_ls_weighting_scheme calc
_refine_ls_wR_factor_gt 0.0809
_refine_ls_wR_factor_ref 0.1044
_reflns_number_gt 2440
_reflns_number_total 5786
_reflns_threshold_expression >2sigma(I)
_cod_data_source_file ic010824x_3.cif
_cod_data_source_block c9vh
_cod_depositor_comments
;
The following automatic conversions were performed:

'_refine_ls_weighting_scheme' value 'calc
w=1/[\s^2^(Fo^2^)+(0.0350P)^2^+0.0000P] where P=(Fo^2^+2Fc^2^)/3' was
changed to 'calc'. New tag '_refine_ls_weighting_details' was
created. The value of the new tag was set to
'w=1/[\s^2^(Fo^2^)+(0.0350P)^2^+0.0000P] where P=(Fo^2^+2Fc^2^)/3'.

Automatic conversion script
Id: cif_fix_values 3143 2015-03-26 13:38:13Z robertas 
;
_cod_original_cell_volume 2665.7(14)
_cod_database_code 4317697

loop_
_symmetry_equiv_pos_as_xyz
'x, y, z'
'-x, y+1/2, -z+1/2'
'-x, -y, -z'
'x, -y-1/2, z-1/2'

loop_
_atom_site_label
_atom_site_type_symbol
_atom_site_fract_x
_atom_site_fract_y
_atom_site_fract_z
_atom_site_U_iso_or_equiv
_atom_site_adp_type
_atom_site_occupancy
_atom_site_calc_flag
_atom_site_refinement_flags
_atom_site_disorder_assembly
_atom_site_disorder_group
Ru1 Ru 0.45158(6) 0.16976(3) 0.14757(6) 0.04680(19) Uani 1 d . . .
Co1 Co 0.39293(8) 0.13526(4) -0.09350(9) 0.0381(3) Uani 1 d . . .
Co2 Co 0.27757(8) 0.08746(5) 0.02244(9) 0.0431(3) Uani 1 d . . .
Se1 Se 0.48108(7) 0.06635(3) 0.07941(7) 0.0445(2) Uani 1 d . . .
P1 P 0.16677(17) 0.04431(9) -0.16826(19) 0.0424(5) Uani 1 d . . .
O1 O 0.6061(5) 0.1976(3) -0.0894(6) 0.081(2) Uani 1 d . . .
O2 O 0.2224(5) 0.2389(3) -0.2007(5) 0.0665(17) Uani 1 d . . .
O3 O 0.1174(5) 0.1910(3) 0.0117(6) 0.0752(18) Uani 1 d . . .
O4 O 0.2614(6) 0.0046(3) 0.2164(7) 0.111(3) Uani 1 d . . .
O5 O 0.4751(6) 0.1473(3) 0.4206(6) 0.106(3) Uani 1 d . . .
O6 O 0.7101(6) 0.2199(3) 0.2405(6) 0.091(2) Uani 1 d . . .
O7 O 0.3246(6) 0.2967(3) 0.0858(6) 0.0774(19) Uani 1 d . . .
N1 N 0.3426(5) 0.0729(3) -0.2418(5) 0.0401(14) Uani 1 d . . .
C1 C 0.5209(6) 0.1717(3) -0.0933(7) 0.0477(19) Uani 1 d . . .
C2 C 0.2850(7) 0.1968(4) -0.1622(7) 0.0452(19) Uani 1 d . . .
C3 C 0.1838(7) 0.1506(4) 0.0175(8) 0.062(2) Uani 1 d . . .
C4 C 0.2672(7) 0.0368(4) 0.1388(8) 0.067(2) Uani 1 d . . .
C5 C 0.4669(8) 0.1574(4) 0.3208(9) 0.069(3) Uani 1 d . . .
C6 C 0.6119(8) 0.2019(4) 0.2059(8) 0.058(2) Uani 1 d . . .
C7 C 0.3708(8) 0.2499(4) 0.1121(7) 0.054(2) Uani 1 d . . .
C8 C 0.2502(6) 0.0331(3) -0.2674(7) 0.0435(18) Uani 1 d . . .
C9 C 0.2229(7) -0.0129(4) -0.3603(8) 0.060(2) Uani 1 d . . .
H9 H 0.1597 -0.0408 -0.3746 0.046(10) Uiso 1 calc R . .
C10 C 0.2879(8) -0.0177(4) -0.4318(8) 0.063(2) Uani 1 d . . .
H10 H 0.2682 -0.0482 -0.4959 0.046(10) Uiso 1 calc R . .
C11 C 0.3825(8) 0.0230(4) -0.4079(8) 0.067(3) Uani 1 d . . .
H11 H 0.4289 0.0206 -0.4544 0.046(10) Uiso 1 calc R . .
C12 C 0.4064(7) 0.0676(4) -0.3122(7) 0.054(2) Uani 1 d . . .
H12 H 0.4702 0.0955 -0.2955 0.046(10) Uiso 1 calc R . .
C13 C 0.0972(7) -0.0323(3) -0.1794(8) 0.050(2) Uani 1 d . . .
C14 C 0.1672(7) -0.0783(4) -0.0931(9) 0.071(3) Uani 1 d . . .
H14 H 0.2453 -0.0689 -0.0286 0.113(16) Uiso 1 calc R . .
C15 C 0.1216(8) -0.1379(4) -0.1024(10) 0.081(3) Uani 1 d . . .
H15 H 0.1670 -0.1683 -0.0423 0.113(16) Uiso 1 calc R . .
C16 C 0.0075(9) -0.1517(4) -0.2021(10) 0.076(3) Uani 1 d . . .
H16 H -0.0210 -0.1925 -0.2115 0.113(16) Uiso 1 calc R . .
C17 C -0.0637(8) -0.1081(4) -0.2860(9) 0.070(3) Uani 1 d . . .
H17 H -0.1420 -0.1181 -0.3494 0.113(16) Uiso 1 calc R . .
C18 C -0.0190(7) -0.0478(4) -0.2769(8) 0.064(2) Uani 1 d . . .
H18 H -0.0667 -0.0176 -0.3361 0.113(16) Uiso 1 calc R . .
C19 C 0.0375(6) 0.0934(3) -0.2741(7) 0.0467(19) Uani 1 d . . .
C20 C -0.0537(7) 0.1054(4) -0.2344(8) 0.062(2) Uani 1 d . . .
H20 H -0.0515 0.0857 -0.1607 0.083(13) Uiso 1 calc R . .
C21 C -0.1465(7) 0.1461(4) -0.3037(10) 0.076(3) Uani 1 d . . .
H21 H -0.2058 0.1545 -0.2752 0.083(13) Uiso 1 calc R . .
C22 C -0.1539(8) 0.1750(4) -0.4163(10) 0.079(3) Uani 1 d . . .
H22 H -0.2184 0.2019 -0.4637 0.083(13) Uiso 1 calc R . .
C23 C -0.0647(8) 0.1633(4) -0.4564(9) 0.075(3) Uani 1 d . . .
H23 H -0.0682 0.1830 -0.5306 0.083(13) Uiso 1 calc R . .
C24 C 0.0316(7) 0.1221(4) -0.3867(7) 0.056(2) Uani 1 d . . .
H24 H 0.0910 0.1138 -0.4151 0.083(13) Uiso 1 calc R . .

loop_
_atom_site_aniso_label
_atom_site_aniso_U_11
_atom_site_aniso_U_22
_atom_site_aniso_U_33
_atom_site_aniso_U_23
_atom_site_aniso_U_13
_atom_site_aniso_U_12
Ru1 0.0530(4) 0.0454(4) 0.0438(4) -0.0068(3) 0.0230(3) -0.0050(3)
Co1 0.0392(6) 0.0375(6) 0.0406(6) 0.0014(5) 0.0204(5) 0.0026(5)
Co2 0.0435(6) 0.0482(6) 0.0422(6) -0.0020(5) 0.0233(5) -0.0052(5)
Se1 0.0463(4) 0.0414(5) 0.0427(5) 0.0032(4) 0.0170(4) 0.0055(4)
P1 0.0377(11) 0.0446(12) 0.0438(12) -0.0048(10) 0.0170(9) -0.0031(9)
O1 0.048(3) 0.110(5) 0.078(4) 0.030(4) 0.022(3) -0.012(4)
O2 0.079(4) 0.058(4) 0.070(4) 0.020(3) 0.040(3) 0.035(3)
O3 0.067(4) 0.074(4) 0.100(5) -0.017(4) 0.052(4) 0.002(3)
O4 0.138(6) 0.119(6) 0.109(6) 0.045(5) 0.083(5) -0.004(5)
O5 0.139(6) 0.134(7) 0.052(4) 0.001(4) 0.048(4) 0.000(5)
O6 0.075(4) 0.108(5) 0.094(5) -0.026(4) 0.039(4) -0.027(4)
O7 0.114(5) 0.052(4) 0.073(4) -0.008(3) 0.047(4) 0.012(4)
N1 0.049(4) 0.041(4) 0.040(4) 0.008(3) 0.028(3) 0.012(3)
C1 0.039(4) 0.050(5) 0.048(5) 0.009(4) 0.014(4) 0.004(4)
C2 0.044(5) 0.053(5) 0.042(5) -0.002(4) 0.023(4) -0.005(4)
C3 0.060(6) 0.072(7) 0.083(6) -0.008(5) 0.059(5) -0.006(5)
C4 0.066(6) 0.073(7) 0.062(6) 0.002(5) 0.028(5) -0.006(5)
C5 0.079(6) 0.072(7) 0.062(6) -0.008(5) 0.037(5) -0.021(5)
C6 0.068(6) 0.049(5) 0.056(6) -0.016(4) 0.025(5) -0.015(5)
C7 0.075(6) 0.057(6) 0.043(5) -0.014(4) 0.037(5) -0.004(5)
C8 0.040(4) 0.045(5) 0.039(4) -0.004(4) 0.012(4) -0.006(4)
C9 0.059(5) 0.058(6) 0.053(6) -0.007(5) 0.017(5) 0.001(5)
C10 0.071(6) 0.066(6) 0.045(5) -0.015(5) 0.020(5) -0.003(5)
C11 0.090(7) 0.067(6) 0.071(6) -0.005(5) 0.060(6) 0.008(5)
C12 0.058(5) 0.055(5) 0.054(5) 0.001(4) 0.028(4) 0.003(4)
C13 0.054(5) 0.041(5) 0.059(5) -0.005(4) 0.028(4) -0.003(4)
C14 0.047(5) 0.060(6) 0.096(7) 0.005(5) 0.023(5) -0.004(5)
C15 0.060(6) 0.056(6) 0.121(9) 0.016(6) 0.034(6) 0.005(5)
C16 0.066(6) 0.055(6) 0.106(8) -0.015(6) 0.037(6) -0.019(5)
C17 0.050(5) 0.072(7) 0.085(7) -0.017(6) 0.027(5) -0.022(5)
C18 0.054(5) 0.067(6) 0.062(6) -0.004(5) 0.017(5) -0.010(5)
C19 0.035(4) 0.043(5) 0.058(5) -0.012(4) 0.016(4) 0.003(4)
C20 0.052(5) 0.059(6) 0.063(6) -0.007(5) 0.015(5) 0.008(5)
C21 0.050(6) 0.085(8) 0.096(8) -0.006(6) 0.036(6) 0.018(5)
C22 0.055(6) 0.054(6) 0.091(8) -0.012(6) -0.001(6) 0.010(5)
C23 0.070(6) 0.069(7) 0.066(6) 0.010(5) 0.011(5) 0.016(5)
C24 0.045(5) 0.066(6) 0.050(5) 0.005(4) 0.017(4) 0.013(4)

loop_
_atom_type_symbol
_atom_type_description
_atom_type_scat_dispersion_real
_atom_type_scat_dispersion_imag
_atom_type_scat_source
C C 0.0033 0.0016 'International Tables Vol C Tables 4.2.6.8 and 6.1.1.4'
N N 0.0061 0.0033 'International Tables Vol C Tables 4.2.6.8 and 6.1.1.4'
H H 0.0000 0.0000 'International Tables Vol C Tables 4.2.6.8 and 6.1.1.4'
O O 0.0106 0.0060 'International Tables Vol C Tables 4.2.6.8 and 6.1.1.4'
P P 0.1023 0.0942 'International Tables Vol C Tables 4.2.6.8 and 6.1.1.4'
Se Se -0.0929 2.2259 'International Tables Vol C Tables 4.2.6.8 and 6.1.1.4'
Co Co 0.3494 0.9721 'International Tables Vol C Tables 4.2.6.8 and 6.1.1.4'
Ru Ru -1.2594 0.8363 'International Tables Vol C Tables 4.2.6.8 and 6.1.1.4'

loop_
_geom_angle_atom_site_label_1
_geom_angle_atom_site_label_2
_geom_angle_atom_site_label_3
_geom_angle
_geom_angle_site_symmetry_1
_geom_angle_site_symmetry_3
_geom_angle_publ_flag
C6 Ru1 C5 94.2(4) . . ?
C6 Ru1 C7 95.6(3) . . ?
C5 Ru1 C7 98.5(3) . . ?
C6 Ru1 Se1 99.9(2) . . ?
C5 Ru1 Se1 104.0(3) . . ?
C7 Ru1 Se1 151.6(2) . . ?
C6 Ru1 Co1 103.4(2) . . ?
C5 Ru1 Co1 153.8(3) . . ?
C7 Ru1 Co1 98.9(2) . . ?
Se1 Ru1 Co1 54.34(3) . . ?
C6 Ru1 Co2 152.9(2) . . ?
C5 Ru1 Co2 98.8(3) . . ?
C7 Ru1 Co2 105.8(2) . . ?
Se1 Ru1 Co2 53.95(3) . . ?
Co1 Ru1 Co2 57.52(5) . . ?
C1 Co1 C2 98.7(3) . . ?
C1 Co1 N1 103.7(3) . . ?
C2 Co1 N1 103.4(3) . . ?
C1 Co1 Se1 102.1(2) . . ?
C2 Co1 Se1 145.3(2) . . ?
N1 Co1 Se1 98.25(15) . . ?
C1 Co1 Co2 152.0(2) . . ?
C2 Co1 Co2 93.5(2) . . ?
N1 Co1 Co2 97.80(16) . . ?
Se1 Co1 Co2 56.65(4) . . ?
C1 Co1 Ru1 92.5(3) . . ?
C2 Co1 Ru1 93.3(2) . . ?
N1 Co1 Ru1 154.48(16) . . ?
Se1 Co1 Ru1 58.60(4) . . ?
Co2 Co1 Ru1 61.54(5) . . ?
C4 Co2 C3 103.8(4) . . ?
C4 Co2 P1 105.6(3) . . ?
C3 Co2 P1 100.9(3) . . ?
C4 Co2 Se1 95.3(3) . . ?
C3 Co2 Se1 139.5(3) . . ?
P1 Co2 Se1 107.91(8) . . ?
C4 Co2 Co1 152.1(3) . . ?
C3 Co2 Co1 99.9(2) . . ?
P1 Co2 Co1 83.81(7) . . ?
Se1 Co2 Co1 56.92(5) . . ?
C4 Co2 Ru1 108.3(3) . . ?
C3 Co2 Ru1 81.6(3) . . ?
P1 Co2 Ru1 144.37(7) . . ?
Se1 Co2 Ru1 58.44(4) . . ?
Co1 Co2 Ru1 60.94(4) . . ?
Co2 Se1 Co1 66.43(6) . . ?
Co2 Se1 Ru1 67.61(4) . . ?
Co1 Se1 Ru1 67.06(4) . . ?
C13 P1 C19 103.7(3) . . ?
C13 P1 C8 101.7(3) . . ?
C19 P1 C8 102.5(3) . . ?
C13 P1 Co2 120.7(3) . . ?
C19 P1 Co2 112.4(2) . . ?
C8 P1 Co2 113.7(2) . . ?
C8 N1 C12 117.8(6) . . ?
C8 N1 Co1 121.2(5) . . ?
C12 N1 Co1 120.9(5) . . ?
O1 C1 Co1 177.2(7) . . ?
O2 C2 Co1 175.2(7) . . ?
O3 C3 Co2 177.2(7) . . ?
O4 C4 Co2 178.7(8) . . ?
O5 C5 Ru1 176.9(9) . . ?
O6 C6 Ru1 178.2(8) . . ?
O7 C7 Ru1 176.4(7) . . ?
N1 C8 C9 121.3(7) . . ?
N1 C8 P1 114.9(5) . . ?
C9 C8 P1 123.8(6) . . ?
C10 C9 C8 120.4(8) . . ?
C9 C10 C11 119.2(8) . . ?
C12 C11 C10 117.5(8) . . ?
N1 C12 C11 123.7(7) . . ?
C14 C13 C18 118.8(7) . . ?
C14 C13 P1 118.2(6) . . ?
C18 C13 P1 122.9(6) . . ?
C15 C14 C13 120.4(8) . . ?
C14 C15 C16 119.0(9) . . ?
C17 C16 C15 122.1(8) . . ?
C16 C17 C18 119.2(8) . . ?
C13 C18 C17 120.3(8) . . ?
C24 C19 C20 119.5(7) . . ?
C24 C19 P1 122.6(6) . . ?
C20 C19 P1 117.7(6) . . ?
C21 C20 C19 120.0(8) . . ?
C20 C21 C22 121.2(8) . . ?
C23 C22 C21 119.1(9) . . ?
C22 C23 C24 120.7(9) . . ?
C19 C24 C23 119.4(8) . . ?

loop_
_geom_bond_atom_site_label_1
_geom_bond_atom_site_label_2
_geom_bond_distance
_geom_bond_site_symmetry_2
_geom_bond_publ_flag
Ru1 C6 1.888(8) . ?
Ru1 C5 1.919(9) . ?
Ru1 C7 1.933(9) . ?
Ru1 Se1 2.4302(11) . ?
Ru1 Co1 2.6221(16) . ?
Ru1 Co2 2.6371(16) . ?
Co1 C1 1.739(8) . ?
Co1 C2 1.780(8) . ?
Co1 N1 2.027(6) . ?
Co1 Se1 2.3133(15) . ?
Co1 Co2 2.5304(16) . ?
Co2 C4 1.762(9) . ?
Co2 C3 1.755(9) . ?
Co2 P1 2.192(2) . ?
Co2 Se1 2.3060(15) . ?
P1 C13 1.828(7) . ?
P1 C19 1.832(7) . ?
P1 C8 1.838(7) . ?
O1 C1 1.159(8) . ?
O2 C2 1.137(8) . ?
O3 C3 1.166(8) . ?
O4 C4 1.149(9) . ?
O5 C5 1.118(9) . ?
O6 C6 1.146(8) . ?
O7 C7 1.125(8) . ?
N1 C8 1.336(8) . ?
N1 C12 1.344(8) . ?
C8 C9 1.377(9) . ?
C9 C10 1.367(10) . ?
C10 C11 1.371(10) . ?
C11 C12 1.383(10) . ?
C13 C14 1.386(10) . ?
C13 C18 1.396(10) . ?
C14 C15 1.379(10) . ?
C15 C16 1.380(11) . ?
C16 C17 1.344(11) . ?
C17 C18 1.389(10) . ?
C19 C24 1.396(9) . ?
C19 C20 1.393(10) . ?
C20 C21 1.367(10) . ?
C21 C22 1.392(11) . ?
C22 C23 1.372(11) . ?
C23 C24 1.400(10) . ?
